data_7038261
loop_
_publ_author_name
'Mistry, Subhradeep'
'Sutter, Jean-Pascal'
'Natarajan, Srinivasan'

_publ_section_title
;
 Stabilization of Cu7 clusters in azide networks: syntheses, structures
 and magnetic behaviour.
;
_journal_issue 12
_journal_name_full 'Dalton transactions (Cambridge, England : 2003)'
_journal_page_first 5140
_journal_page_last 5150
_journal_paper_doi 10.1039/c5dt04387e
_journal_volume 45
_journal_year 2016
_chemical_formula_moiety 'C8 H24 Cu7 N47'
_chemical_formula_sum 'C8 H24 Cu7 N47'
_chemical_formula_weight 1223.52
_chemical_name_common Mixedamine2
_space_group_crystal_system monoclinic
_space_group_IT_number 14
_space_group_name_Hall '-P 2yn'
_space_group_name_H-M_alt 'P 1 21/n 1'
_symmetry_space_group_name_Hall '-P 2yn'
_symmetry_space_group_name_H-M 'P 1 21/n 1'
_atom_sites_solution_hydrogens geom
_audit_creation_method SHELXL-2014/7
_audit_update_record
;
2016-01-30 deposited with the CCDC.
2016-02-03 downloaded from the CCDC.
;
_cell_angle_alpha 90
_cell_angle_beta 93.365(9)
_cell_angle_gamma 90
_cell_formula_units_Z 4
_cell_length_a 12.333(2)
_cell_length_b 13.499(3)
_cell_length_c 23.155(4)
_cell_measurement_reflns_used 7569
_cell_measurement_temperature 120(2)
_cell_measurement_theta_max 25.998
_cell_measurement_theta_min 1.747
_cell_volume 3848.3(13)
_computing_cell_refinement 'CrysAlisPro CCD (Oxford Diffraction, 2009)'
_computing_data_collection 'CrysAlisPro CCD (Oxford Diffraction, 2009)'
_computing_data_reduction 'CrysAlisPro RED (Oxford Diffraction, 2009)'
_computing_structure_refinement 'SHELXL-2014/7 (Sheldrick, 2014)'
_computing_structure_solution 'SHELXL-2014/7 (Sheldrick, 2014)'
_diffrn_ambient_temperature 120(2)
_diffrn_measured_fraction_theta_full 1.000
_diffrn_measured_fraction_theta_max 1.000
_diffrn_measurement_device_type 'Oxford Xcalibur,Eos(Nova) CCD detector'
_diffrn_measurement_method 'f\w scans'
_diffrn_radiation_type MoK\a
_diffrn_radiation_wavelength 0.71073
_diffrn_reflns_av_R_equivalents 0.0609
_diffrn_reflns_av_unetI/netI 0.0388
_diffrn_reflns_Laue_measured_fraction_full 1.000
_diffrn_reflns_Laue_measured_fraction_max 1.000
_diffrn_reflns_limit_h_max 14
_diffrn_reflns_limit_h_min -15
_diffrn_reflns_limit_k_max 16
_diffrn_reflns_limit_k_min -15
_diffrn_reflns_limit_l_max 28
_diffrn_reflns_limit_l_min -28
_diffrn_reflns_number 57433
_diffrn_reflns_point_group_measured_fraction_full 1.000
_diffrn_reflns_point_group_measured_fraction_max 1.000
_diffrn_reflns_theta_full 25.242
_diffrn_reflns_theta_max 25.998
_diffrn_reflns_theta_min 1.747
_diffrn_source 'Enhance (Mo) X-ray Source'
_exptl_absorpt_coefficient_mu 3.876
_exptl_absorpt_correction_T_max 0.925
_exptl_absorpt_correction_T_min 0.870
_exptl_absorpt_process_details 'CrysAlis RED (Oxford Diffraction,2009)'
_exptl_crystal_colour Green
_exptl_crystal_density_diffrn 2.112
_exptl_crystal_density_method 'not measured'
_exptl_crystal_description block
_exptl_crystal_F_000 2416
_exptl_crystal_size_max 0.04
_exptl_crystal_size_mid 0.03
_exptl_crystal_size_min 0.02
_refine_diff_density_max 2.159
_refine_diff_density_min -2.005
_refine_diff_density_rms 0.169
_refine_ls_extinction_method none
_refine_ls_goodness_of_fit_ref 1.095
_refine_ls_hydrogen_treatment constr
_refine_ls_matrix_type full
_refine_ls_number_parameters 521
_refine_ls_number_reflns 7569
_refine_ls_number_restraints 19
_refine_ls_restrained_S_all 1.106
_refine_ls_R_factor_all 0.0718
_refine_ls_R_factor_gt 0.0634
_refine_ls_shift/su_max 0.001
_refine_ls_shift/su_mean 0.000
_refine_ls_structure_factor_coef Fsqd
_refine_ls_weighting_details 'w=1/[\s^2^(Fo^2^)+(0.0315P)^2^+59.7497P] where P=(Fo^2^+2Fc^2^)/3'
_refine_ls_weighting_scheme calc
_refine_ls_wR_factor_gt 0.1398
_refine_ls_wR_factor_ref 0.1432
_reflns_Friedel_coverage 0.000
_reflns_number_gt 6654
_reflns_number_total 7569
_reflns_threshold_expression 'I > 2\s(I)'
_cod_data_source_file c5dt04387e2.cif
_cod_data_source_block Compound_II
_cod_depositor_comments 'Adding full bibliography for 7038260--7038261.cif.'
_cod_original_cell_volume 3848.3(12)
_cod_database_code 7038261
_shelx_shelxl_version_number 2014/7
_shelx_space_group_comment
;
The symmetry employed for this shelxl refinement is uniquely defined
by the following loop, which should always be used as a source of
symmetry information in preference to the above space-group names.
They are only intended as comments.
;

loop_
_space_group_symop_operation_xyz
'x, y, z'
'-x+1/2, y+1/2, -z+1/2'
'-x, -y, -z'
'x-1/2, -y-1/2, z-1/2'

loop_
_atom_site_label
_atom_site_type_symbol
_atom_site_fract_x
_atom_site_fract_y
_atom_site_fract_z
_atom_site_U_iso_or_equiv
_atom_site_adp_type
_atom_site_occupancy
_atom_site_site_symmetry_order
_atom_site_calc_flag
_atom_site_refinement_flags_posn
_atom_site_refinement_flags_adp
_atom_site_refinement_flags_occupancy
_atom_site_disorder_assembly
_atom_site_disorder_group
C1 C 0.4786(10) 0.2201(9) -0.1287(4) 0.062(3) Uani 1 1 d D . . . .
H1 H 0.4147 0.2108 -0.1060 0.074 Uiso 1 1 calc R U . A 2
C2 C 0.4964(8) 0.3221(7) -0.1165(4) 0.049(3) Uani 1 1 d . . . . .
H2 H 0.5568 0.3374 -0.1406 0.059 Uiso 1 1 calc R U . B 1
C3 C 0.4123(10) 0.3870(9) -0.1406(6) 0.043(3) Uani 0.764(16) 1 d . . P C 1
H3A H 0.4300 0.4543 -0.1305 0.065 Uiso 0.764(16) 1 calc R U P C 1
H3B H 0.4069 0.3802 -0.1819 0.065 Uiso 0.764(16) 1 calc R U P C 1
H3C H 0.3442 0.3696 -0.1253 0.065 Uiso 0.764(16) 1 calc R U P C 1
C3A C 0.4410(12) 0.1614(17) -0.1800(7) 0.062(3) Uani 0.236(16) 1 d D . P C 2
H3A1 H 0.4402 0.0924 -0.1700 0.092 Uiso 0.236(16) 1 calc R U P C 2
H3A2 H 0.3690 0.1820 -0.1928 0.092 Uiso 0.236(16) 1 calc R U P C 2
H3A3 H 0.4893 0.1718 -0.2105 0.092 Uiso 0.236(16) 1 calc R U P C 2
C4 C 1.4986(11) 0.0550(11) 0.2611(6) 0.142(7) Uani 1 1 d D . . . .
H4A H 1.4894 -0.0135 0.2491 0.170 Uiso 1 1 calc R U . . .
H4B H 1.5048 0.0573 0.3031 0.170 Uiso 1 1 calc R U . . .
C5 C 1.5984(13) 0.0981(8) 0.2367(7) 0.142(7) Uani 1 1 d D . . . .
H5A H 1.6033 0.0749 0.1973 0.170 Uiso 1 1 calc R U . . .
H5B H 1.6621 0.0746 0.2593 0.170 Uiso 1 1 calc R U . . .
C6 C 1.6787(13) 0.2605(11) 0.2732(8) 0.127(6) Uani 1 1 d D U . . .
H6A H 1.7504 0.2358 0.2657 0.153 Uiso 1 1 calc R U . . .
H6B H 1.6662 0.2489 0.3136 0.153 Uiso 1 1 calc R U . . .
C7 C 1.6712(9) 0.3670(10) 0.2600(6) 0.080(4) Uani 1 1 d D U . . .
H7A H 1.6902 0.3735 0.2202 0.096 Uiso 1 1 calc R U . . .
H7B H 1.7296 0.3980 0.2834 0.096 Uiso 1 1 calc R U . . .
C8 C 1.5757(8) 0.4310(8) 0.2656(7) 0.091(5) Uani 1 1 d D . . . .
H8A H 1.5632 0.4384 0.3064 0.109 Uiso 1 1 calc R U . . .
H8B H 1.5918 0.4961 0.2507 0.109 Uiso 1 1 calc R U . . .
N1 N 0.5536(5) 0.1544(5) -0.0949(3) 0.0331(16) Uani 1 1 d . . . . .
H1C H 0.6036 0.1315 -0.1177 0.040 Uiso 1 1 calc R U . . .
H1D H 0.5168 0.1027 -0.0823 0.040 Uiso 1 1 calc R U . . .
N2 N 0.5454(7) 0.3401(6) -0.0581(3) 0.051(2) Uani 1 1 d . . . . .
H2A H 0.4932 0.3549 -0.0345 0.061 Uiso 1 1 calc R U . . .
H2B H 0.5898 0.3919 -0.0590 0.061 Uiso 1 1 calc R U . . .
N3 N 1.4069(7) 0.1136(5) 0.2393(3) 0.050(2) Uani 1 1 d D . . . .
H3D H 1.3520 0.1048 0.2621 0.060 Uiso 1 1 calc R U . . .
H3E H 1.3855 0.0922 0.2041 0.060 Uiso 1 1 calc R U . . .
N4 N 1.5980(10) 0.2110(8) 0.2370(7) 0.107(5) Uani 1 1 d D U . . .
H4 H 1.6190 0.2274 0.1980 0.128 Uiso 1 1 calc R U . . .
N5 N 1.4783(8) 0.3956(6) 0.2364(7) 0.107(5) Uani 1 1 d D . . . .
H5C H 1.4799 0.4147 0.1997 0.128 Uiso 1 1 calc R U . . .
H5D H 1.4234 0.4278 0.2513 0.128 Uiso 1 1 calc R U . . .
N6 N 0.7196(5) 0.3028(4) 0.0317(3) 0.0194(12) Uani 1 1 d . . . . .
N7 N 0.6835(6) 0.3411(7) 0.0737(3) 0.0463(15) Uani 1 1 d . . . . .
N8 N 0.6483(6) 0.3725(7) 0.1137(3) 0.0463(15) Uani 1 1 d . . . . .
N9 N 0.7027(5) 0.0966(4) -0.0014(3) 0.0211(13) Uani 1 1 d . . . . .
N10 N 0.6587(6) 0.0423(6) 0.0316(4) 0.0588(19) Uani 1 1 d . . . . .
N11 N 0.6169(6) -0.0070(6) 0.0634(4) 0.0588(19) Uani 1 1 d . . . . .
N12 N 0.8128(5) 0.2577(4) -0.0647(3) 0.0222(13) Uani 1 1 d . . . . .
N13 N 0.8544(5) 0.2530(4) -0.1098(2) 0.0198(13) Uani 1 1 d . . . . .
N14 N 0.8912(7) 0.2456(6) -0.1538(3) 0.0398(18) Uani 1 1 d . . . . .
N15 N 0.8539(5) 0.0021(5) -0.0784(3) 0.0317(16) Uani 1 1 d . . . . .
N16 N 0.7662(6) -0.0164(5) -0.1019(3) 0.0402(19) Uani 1 1 d . . . . .
N17 N 0.6834(7) -0.0389(6) -0.1243(4) 0.060(3) Uani 1 1 d . . . . .
N18 N 0.9449(4) 0.3765(5) 0.0763(2) 0.0204(13) Uani 1 1 d . . . . .
N19 N 0.9236(5) 0.3691(4) 0.1263(3) 0.0200(13) Uani 1 1 d . . . . .
N20 N 0.9040(6) 0.3614(6) 0.1733(3) 0.0358(17) Uani 1 1 d . . . . .
N21 N 1.0027(5) 0.3918(5) -0.0265(3) 0.0216(13) Uani 1 1 d . . . . .
N22 N 1.0521(6) 0.3746(7) -0.0679(3) 0.0463(15) Uani 1 1 d . . . . .
N23 N 1.1031(6) 0.3594(7) -0.1056(3) 0.0463(15) Uani 1 1 d . . . . .
N24 N 0.9053(5) 0.1276(5) 0.0685(3) 0.0240(13) Uani 1 1 d . . . . .
N25 N 0.8469(5) 0.1335(5) 0.1083(3) 0.0281(15) Uani 1 1 d . . . . .
N26 N 0.7914(7) 0.1399(8) 0.1455(4) 0.060(3) Uani 1 1 d . . . . .
N27 N 1.0163(5) 0.1263(5) -0.0185(3) 0.0240(14) Uani 1 1 d . . . . .
N28 N 1.0706(5) 0.1115(4) -0.0593(3) 0.0235(13) Uani 1 1 d . . . . .
N29 N 1.1219(8) 0.0965(7) -0.0973(4) 0.061(3) Uani 1 1 d . . . . .
N30 N 1.2006(5) 0.4934(4) 0.0116(3) 0.0230(13) Uani 1 1 d . . . . .
N31 N 1.2942(5) 0.4674(4) 0.0173(3) 0.0271(14) Uani 1 1 d . . . . .
N32 N 1.3835(6) 0.4445(6) 0.0225(4) 0.053(2) Uani 1 1 d . . . . .
N33 N 1.1620(5) 0.4205(5) 0.1257(3) 0.0250(14) Uani 1 1 d . . . . .
N34 N 1.2193(5) 0.4866(4) 0.1449(3) 0.0245(14) Uani 1 1 d . . . . .
N35 N 1.2760(7) 0.5458(6) 0.1640(4) 0.050(2) Uani 1 1 d . . . . .
N36 N 1.0990(4) 0.1985(4) 0.1437(2) 0.0179(12) Uani 1 1 d . . . . .
N37 N 1.0713(7) 0.1631(7) 0.1876(3) 0.0573(18) Uani 1 1 d . . . . .
N38 N 1.0455(7) 0.1332(7) 0.2309(3) 0.0573(18) Uani 1 1 d . . . . .
N39 N 1.1964(5) 0.2328(5) 0.0525(3) 0.0272(14) Uani 1 1 d . . . . .
N40 N 1.2460(7) 0.2323(8) 0.0104(3) 0.0596(19) Uani 1 1 d . . . . .
N41 N 1.2909(7) 0.2397(8) -0.0301(3) 0.0596(19) Uani 1 1 d . . . . .
N42 N 1.4017(5) 0.2692(5) 0.1284(3) 0.0304(15) Uani 1 1 d . . . . .
N43 N 1.4492(5) 0.2346(5) 0.0880(3) 0.0302(15) Uani 1 1 d . . . . .
N44 N 1.4974(6) 0.2022(7) 0.0515(3) 0.045(2) Uani 1 1 d . . . . .
N45 N 1.2807(5) 0.2832(6) 0.2178(3) 0.0318(16) Uani 1 1 d . . . . .
N46 N 1.2216(7) 0.3213(8) 0.2511(3) 0.0565(17) Uani 1 1 d . . . . .
N47 N 1.1665(7) 0.3583(8) 0.2823(3) 0.0565(17) Uani 1 1 d . . . . .
Cu1 Cu 0.62755(7) 0.22383(6) -0.02715(4) 0.0194(2) Uani 1 1 d . . . . .
Cu2 Cu 0.86049(6) 0.34372(6) 0.00173(3) 0.01412(18) Uani 1 1 d . . . . .
Cu3 Cu 0.85993(6) 0.09239(6) -0.01234(4) 0.01746(19) Uani 1 1 d . . . . .
Cu4 Cu 1.05990(6) 0.15742(6) 0.06347(3) 0.01458(18) Uani 1 1 d . . . . .
Cu5 Cu 1.08446(6) 0.42567(6) 0.04970(4) 0.01668(19) Uani 1 1 d . . . . .
Cu6 Cu 1.24422(7) 0.26305(7) 0.13444(4) 0.0218(2) Uani 1 1 d . . . . .
Cu7 Cu 1.44025(8) 0.25555(7) 0.23547(5) 0.0338(3) Uani 1 1 d . . . . .

loop_
_atom_site_aniso_label
_atom_site_aniso_U_11
_atom_site_aniso_U_22
_atom_site_aniso_U_33
_atom_site_aniso_U_23
_atom_site_aniso_U_13
_atom_site_aniso_U_12
C1 0.078(8) 0.082(8) 0.024(5) -0.006(5) -0.015(5) 0.039(6)
C2 0.037(5) 0.040(5) 0.067(7) 0.032(5) -0.025(5) -0.015(4)
C3 0.043(7) 0.034(7) 0.053(8) 0.006(6) 0.006(6) 0.007(5)
C3A 0.078(8) 0.082(8) 0.024(5) -0.006(5) -0.015(5) 0.039(6)
C4 0.231(17) 0.113(10) 0.092(8) 0.063(7) 0.099(9) 0.119(11)
C5 0.231(17) 0.113(10) 0.092(8) 0.063(7) 0.099(9) 0.119(11)
C6 0.089(12) 0.143(13) 0.150(18) 0.030(14) 0.013(11) -0.014(11)
C7 0.057(7) 0.118(10) 0.067(8) -0.017(8) 0.024(6) -0.006(8)
C8 0.066(8) 0.044(7) 0.158(15) 0.002(8) -0.028(9) -0.018(6)
N1 0.024(3) 0.038(4) 0.036(4) 0.011(3) -0.011(3) -0.013(3)
N2 0.070(6) 0.049(5) 0.031(4) -0.004(4) -0.007(4) 0.042(4)
N3 0.105(7) 0.022(4) 0.023(4) -0.004(3) 0.008(4) -0.015(4)
N4 0.083(9) 0.094(10) 0.139(13) 0.000(9) -0.031(8) 0.034(7)
N5 0.063(7) 0.021(5) 0.230(16) 0.006(7) -0.053(8) -0.011(4)
N6 0.022(3) 0.017(3) 0.021(3) -0.003(2) 0.007(2) -0.002(2)
N7 0.029(3) 0.073(4) 0.037(3) -0.023(3) 0.004(2) 0.005(3)
N8 0.029(3) 0.073(4) 0.037(3) -0.023(3) 0.004(2) 0.005(3)
N9 0.016(3) 0.018(3) 0.030(3) 0.007(3) -0.001(2) -0.005(2)
N10 0.029(3) 0.047(4) 0.101(5) 0.045(4) 0.008(3) -0.005(3)
N11 0.029(3) 0.047(4) 0.101(5) 0.045(4) 0.008(3) -0.005(3)
N12 0.025(3) 0.021(3) 0.021(3) -0.004(2) 0.006(3) -0.010(2)
N13 0.025(3) 0.019(3) 0.015(3) 0.000(2) -0.001(2) -0.002(2)
N14 0.053(5) 0.045(5) 0.022(4) -0.001(3) 0.002(3) -0.009(4)
N15 0.031(4) 0.024(3) 0.038(4) -0.017(3) -0.016(3) 0.008(3)
N16 0.041(4) 0.023(4) 0.054(5) -0.021(3) -0.019(4) 0.014(3)
N17 0.054(5) 0.042(5) 0.080(6) -0.020(5) -0.038(5) 0.013(4)
N18 0.015(3) 0.035(4) 0.010(3) 0.004(2) 0.002(2) -0.005(2)
N19 0.019(3) 0.017(3) 0.023(4) 0.003(2) -0.001(2) -0.003(2)
N20 0.034(4) 0.055(5) 0.019(4) 0.002(3) 0.005(3) -0.007(3)
N21 0.020(3) 0.025(3) 0.021(3) -0.004(3) 0.009(2) -0.005(2)
N22 0.032(3) 0.070(4) 0.039(3) -0.023(3) 0.015(2) -0.013(3)
N23 0.032(3) 0.070(4) 0.039(3) -0.023(3) 0.015(2) -0.013(3)
N24 0.018(3) 0.038(4) 0.017(3) 0.000(3) 0.005(2) -0.006(3)
N25 0.024(3) 0.034(4) 0.027(4) -0.006(3) 0.006(3) -0.009(3)
N26 0.049(5) 0.091(7) 0.042(5) -0.013(5) 0.026(4) -0.023(5)
N27 0.015(3) 0.037(4) 0.020(3) -0.013(3) 0.002(2) -0.001(3)
N28 0.032(3) 0.014(3) 0.025(3) 0.002(2) 0.007(3) -0.003(3)
N29 0.084(7) 0.056(6) 0.050(5) -0.015(4) 0.051(5) -0.013(5)
N30 0.019(3) 0.015(3) 0.035(4) 0.006(3) -0.002(3) 0.000(2)
N31 0.029(4) 0.016(3) 0.038(4) 0.005(3) 0.011(3) 0.003(3)
N32 0.022(4) 0.041(5) 0.097(7) 0.026(5) 0.023(4) 0.011(3)
N33 0.025(3) 0.024(3) 0.025(3) 0.001(3) -0.005(3) -0.007(3)
N34 0.025(3) 0.019(3) 0.029(3) -0.006(3) -0.003(3) 0.001(3)
N35 0.053(5) 0.035(4) 0.062(5) -0.014(4) -0.015(4) -0.010(4)
N36 0.017(3) 0.017(3) 0.020(3) -0.003(2) 0.003(2) -0.002(2)
N37 0.068(4) 0.080(5) 0.023(3) 0.017(3) -0.002(3) -0.041(4)
N38 0.068(4) 0.080(5) 0.023(3) 0.017(3) -0.002(3) -0.041(4)
N39 0.021(3) 0.042(4) 0.019(3) -0.010(3) 0.004(2) -0.010(3)
N40 0.037(3) 0.116(6) 0.027(3) -0.011(3) 0.013(2) -0.029(3)
N41 0.037(3) 0.116(6) 0.027(3) -0.011(3) 0.013(2) -0.029(3)
N42 0.022(3) 0.048(4) 0.022(3) -0.006(3) 0.008(3) -0.009(3)
N43 0.014(3) 0.045(4) 0.032(4) 0.007(3) 0.002(3) -0.004(3)
N44 0.023(4) 0.068(6) 0.044(5) 0.003(4) 0.017(3) 0.003(4)
N45 0.025(3) 0.051(4) 0.019(3) -0.010(3) -0.001(3) -0.004(3)
N46 0.051(4) 0.091(5) 0.027(3) -0.017(3) 0.003(2) 0.009(3)
N47 0.051(4) 0.091(5) 0.027(3) -0.017(3) 0.003(2) 0.009(3)
Cu1 0.0150(4) 0.0201(4) 0.0229(4) 0.0054(3) 0.0005(3) 0.0011(3)
Cu2 0.0157(4) 0.0125(4) 0.0143(4) 0.0005(3) 0.0027(3) -0.0024(3)
Cu3 0.0155(4) 0.0136(4) 0.0227(4) -0.0027(3) -0.0036(3) -0.0001(3)
Cu4 0.0130(4) 0.0160(4) 0.0148(4) -0.0030(3) 0.0020(3) -0.0018(3)
Cu5 0.0150(4) 0.0166(4) 0.0184(4) 0.0007(3) 0.0007(3) -0.0029(3)
Cu6 0.0158(4) 0.0346(5) 0.0153(4) -0.0070(4) 0.0032(3) -0.0052(4)
Cu7 0.0335(6) 0.0176(5) 0.0485(6) -0.0010(4) -0.0131(5) -0.0050(4)

loop_
_atom_type_symbol
_atom_type_description
_atom_type_scat_dispersion_real
_atom_type_scat_dispersion_imag
_atom_type_scat_source
C C 0.0033 0.0016 'International Tables Vol C Tables 4.2.6.8 and 6.1.1.4'
H H 0.0000 0.0000 'International Tables Vol C Tables 4.2.6.8 and 6.1.1.4'
N N 0.0061 0.0033 'International Tables Vol C Tables 4.2.6.8 and 6.1.1.4'
Cu Cu 0.3201 1.2651 'International Tables Vol C Tables 4.2.6.8 and 6.1.1.4'

loop_
_geom_angle_atom_site_label_1
_geom_angle_atom_site_label_2
_geom_angle_atom_site_label_3
_geom_angle
_geom_angle_site_symmetry_3
C2 C1 N1 113.2(8) .
C2 C1 C3A 135.8(12) .
N1 C1 C3A 105.2(10) .
C1 C2 C3 114.4(9) .
C1 C2 N2 113.2(7) .
C3 C2 N2 120.1(10) .
N3 C4 C5 107.4(11) .
C4 C5 N4 112.5(12) .
N4 C6 C7 107.6(13) .
C6 C7 C8 126.6(13) .
N5 C8 C7 114.7(10) .
C1 N1 Cu1 112.1(6) .
C2 N2 Cu1 112.1(6) .
C4 N3 Cu7 112.8(8) .
C6 N4 C5 117.9(12) .
C6 N4 Cu7 120.3(11) .
C5 N4 Cu7 107.4(9) .
C8 N5 Cu7 121.8(7) .
N7 N6 Cu2 122.2(5) .
N7 N6 Cu1 123.2(5) .
Cu2 N6 Cu1 112.2(3) .
N8 N7 N6 176.7(11) .
N10 N9 Cu3 123.0(5) .
N10 N9 Cu1 119.0(6) .
Cu3 N9 Cu1 115.1(3) .
N11 N10 N9 178.4(13) .
N13 N12 Cu2 125.8(5) .
N14 N13 N12 177.1(8) .
N16 N15 Cu3 118.2(6) .
N16 N15 Cu4 104.8(5) 3_755
Cu3 N15 Cu4 116.6(3) 3_755
N17 N16 N15 176.6(9) .
N19 N18 Cu5 124.7(5) .
N19 N18 Cu2 132.4(5) .
Cu5 N18 Cu2 102.9(2) .
N20 N19 N18 179.4(8) .
N22 N21 Cu2 134.1(6) .
N22 N21 Cu5 119.5(5) .
Cu2 N21 Cu5 100.8(3) .
N23 N22 N21 176.8(9) .
N25 N24 Cu4 131.3(5) .
N25 N24 Cu3 126.2(5) .
Cu4 N24 Cu3 102.4(3) .
N26 N25 N24 179.3(10) .
N28 N27 Cu4 130.6(5) .
N28 N27 Cu3 127.0(5) .
Cu4 N27 Cu3 100.8(3) .
N29 N28 N27 179.2(9) .
N31 N30 Cu5 122.5(5) .
N31 N30 Cu2 125.9(5) 3_765
Cu5 N30 Cu2 105.1(3) 3_765
N32 N31 N30 178.8(8) .
N34 N33 Cu5 123.5(5) .
N34 N33 Cu6 113.2(5) .
Cu5 N33 Cu6 107.2(3) .
N35 N34 N33 177.2(8) .
N37 N36 Cu4 128.7(6) .
N37 N36 Cu6 124.4(6) .
Cu4 N36 Cu6 101.0(3) .
N38 N37 N36 176.9(11) .
N40 N39 Cu6 130.4(6) .
N40 N39 Cu4 125.7(6) .
Cu6 N39 Cu4 100.8(3) .
N41 N40 N39 174.4(14) .
N43 N42 Cu6 124.0(5) .
N44 N43 N42 177.4(8) .
N46 N45 Cu6 124.8(6) .
N46 N45 Cu7 124.6(6) .
Cu6 N45 Cu7 109.6(3) .
N47 N46 N45 179.1(13) .
N2 Cu1 N1 83.6(3) .
N2 Cu1 N9 174.2(3) .
N1 Cu1 N9 90.7(3) .
N2 Cu1 N6 94.7(3) .
N1 Cu1 N6 170.4(3) .
N9 Cu1 N6 91.1(2) .
N6 Cu2 N12 83.3(2) .
N6 Cu2 N18 100.4(2) .
N12 Cu2 N18 155.1(3) .
N6 Cu2 N21 177.1(2) .
N12 Cu2 N21 99.2(2) .
N18 Cu2 N21 78.0(2) .
N6 Cu2 N30 91.5(2) 3_765
N12 Cu2 N30 111.7(2) 3_765
N18 Cu2 N30 93.0(2) 3_765
N21 Cu2 N30 86.2(2) 3_765
N15 Cu3 N9 97.3(3) .
N15 Cu3 N24 152.3(3) .
N9 Cu3 N24 95.6(2) .
N15 Cu3 N27 94.5(3) .
N9 Cu3 N27 164.7(3) .
N24 Cu3 N27 78.0(2) .
N24 Cu4 N36 100.7(2) .
N24 Cu4 N27 78.7(2) .
N36 Cu4 N27 175.7(3) .
N24 Cu4 N39 160.7(3) .
N36 Cu4 N39 79.3(2) .
N27 Cu4 N39 99.7(2) .
N24 Cu4 N15 103.3(3) 3_755
N36 Cu4 N15 92.0(2) 3_755
N27 Cu4 N15 92.3(2) 3_755
N39 Cu4 N15 96.0(3) 3_755
N33 Cu5 N30 95.2(3) .
N33 Cu5 N18 95.6(2) .
N30 Cu5 N18 166.7(2) .
N33 Cu5 N21 164.9(3) .
N30 Cu5 N21 93.0(2) .
N18 Cu5 N21 78.4(2) .
N42 Cu6 N45 83.9(3) .
N42 Cu6 N39 100.4(3) .
N45 Cu6 N39 174.3(3) .
N42 Cu6 N36 156.7(3) .
N45 Cu6 N36 96.2(3) .
N39 Cu6 N36 78.4(2) .
N42 Cu6 N33 112.3(3) .
N45 Cu6 N33 91.9(3) .
N39 Cu6 N33 90.0(3) .
N36 Cu6 N33 91.1(2) .
N5 Cu7 N3 176.4(4) .
N5 Cu7 N45 93.1(4) .
N3 Cu7 N45 89.1(3) .
N5 Cu7 N4 93.3(5) .
N3 Cu7 N4 85.0(4) .
N45 Cu7 N4 167.6(4) .

loop_
_geom_bond_atom_site_label_1
_geom_bond_atom_site_label_2
_geom_bond_distance
_geom_bond_site_symmetry_2
C1 C2 1.419(14) .
C1 N1 1.474(10) .
C1 C3A 1.480(9) .
C2 C3 1.444(14) .
C2 N2 1.469(10) .
C4 N3 1.446(9) .
C4 C5 1.501(9) .
C5 N4 1.524(8) .
C6 N4 1.429(9) .
C6 C7 1.472(9) .
C7 C8 1.472(9) .
C8 N5 1.426(7) .
N1 Cu1 2.001(7) .
N2 Cu1 1.980(7) .
N3 Cu7 1.963(7) .
N4 Cu7 2.035(12) .
N5 Cu7 1.947(8) .
N6 N7 1.208(9) .
N6 Cu2 1.987(6) .
N6 Cu1 2.025(6) .
N7 N8 1.129(10) .
N9 N10 1.211(9) .
N9 Cu3 1.971(6) .
N9 Cu1 2.025(6) .
N10 N11 1.139(11) .
N12 N13 1.192(8) .
N12 Cu2 1.989(6) .
N13 N14 1.143(9) .
N15 N16 1.207(9) .
N15 Cu3 1.955(6) .
N15 Cu4 2.417(6) 3_755
N16 N17 1.159(10) .
N18 N19 1.207(8) .
N18 Cu5 1.976(6) .
N18 Cu2 2.012(6) .
N19 N20 1.135(9) .
N21 N22 1.187(9) .
N21 Cu2 2.016(6) .
N21 Cu5 2.033(6) .
N22 N23 1.126(10) .
N24 N25 1.204(9) .
N24 Cu4 1.959(6) .
N24 Cu3 1.981(6) .
N25 N26 1.134(10) .
N27 N28 1.205(8) .
N27 Cu4 1.988(6) .
N27 Cu3 1.996(6) .
N28 N29 1.133(9) .
N30 N31 1.206(9) .
N30 Cu5 1.954(6) .
N30 Cu2 2.339(6) 3_765
N31 N32 1.143(9) .
N33 N34 1.207(8) .
N33 Cu5 1.953(6) .
N33 Cu6 2.359(6) .
N34 N35 1.135(9) .
N36 N37 1.192(9) .
N36 Cu4 1.972(6) .
N36 Cu6 2.015(6) .
N37 N38 1.143(10) .
N39 N40 1.182(10) .
N39 Cu6 1.995(6) .
N39 Cu4 1.996(6) .
N40 N41 1.119(10) .
N42 N43 1.226(9) .
N42 Cu6 1.957(6) .
N43 N44 1.148(10) .
N45 N46 1.206(10) .
N45 Cu6 1.975(6) .
N45 Cu7 2.021(7) .
N46 N47 1.136(11) .
Cu2 N30 2.339(6) 3_765
Cu4 N15 2.417(6) 3_755
